data_7239488
loop_
_publ_author_name
'Liu, Wei'
'Wang, Qi-Qiang'
'Wang, Yuanyuan'
'Huang, Zhi-Tang'
'Wang, De-Xian'

_publ_section_title
;
 Designed self-assemblies based on cooperative noncovalent interactions
 including anion--\p, lone-pair electron--\p and hydrogen bonding
;
_journal_issue 18
_journal_name_full 'RSC Advances'
_journal_page_first 9339
_journal_paper_doi 10.1039/c3ra47748g
_journal_volume 4
_journal_year 2014
_chemical_formula_moiety 'C18 H8 Cl2 N6 O6, C8 H20 N, N O3'
_chemical_formula_sum 'C26 H28 Cl2 N8 O9'
_chemical_formula_weight 667.46
_space_group_IT_number 61
_space_group_name_Hall '-P 2ac 2ab'
_space_group_name_H-M_alt 'P b c a'
_symmetry_cell_setting orthorhombic
_symmetry_space_group_name_H-M 'P b c a'
_atom_sites_solution_hydrogens geom
_atom_sites_solution_primary direct
_atom_sites_solution_secondary difmap
_audit_creation_method SHELXL-97
_cell_angle_alpha 90.00
_cell_angle_beta 90.00
_cell_angle_gamma 90.00
_cell_formula_units_Z 8
_cell_length_a 17.539(4)
_cell_length_b 17.744(4)
_cell_length_c 19.730(4)
_cell_measurement_reflns_used 20379
_cell_measurement_temperature 173(2)
_cell_measurement_theta_max 31.1892
_cell_measurement_theta_min 1.5435
_cell_volume 6140(2)
_computing_cell_refinement 'CrystalClear (Rigaku Inc., 2008)'
_computing_data_collection 'CrystalClear (Rigaku Inc., 2008)'
_computing_data_reduction 'CrystalClear (Rigaku Inc., 2008)'
_computing_molecular_graphics
;
 Mercury: visualization and analysis of crystal structures, C. F. Macrae,
 P. R. Edgington, P. McCabe, E. Pidcock, G. P. Shields, R. Taylor,
 M. Towler and J. van de Streek, J. Appl. Cryst., 39, 453-457, 2006.
;
_computing_publication_material 'SHELX-97 (Sheldrick, 2008)'
_computing_structure_refinement 'SHELX-97 (Sheldrick, 2008)'
_computing_structure_solution 'SHELX-97 (Sheldrick, 2008)'
_diffrn_ambient_temperature 173(2)
_diffrn_detector_area_resol_mean 28.5714
_diffrn_measured_fraction_theta_full 0.996
_diffrn_measured_fraction_theta_max 0.996
_diffrn_measurement_device_type 'Saturn724+ CCD'
_diffrn_measurement_method '\w scans at fixed \c = 45\%'
_diffrn_radiation_monochromator graphite
_diffrn_radiation_source 'fine-focus sealed tube'
_diffrn_radiation_type MoK\a
_diffrn_radiation_wavelength 0.71073
_diffrn_reflns_av_R_equivalents 0.0682
_diffrn_reflns_av_sigmaI/netI 0.0673
_diffrn_reflns_limit_h_max 20
_diffrn_reflns_limit_h_min -17
_diffrn_reflns_limit_k_max 19
_diffrn_reflns_limit_k_min -20
_diffrn_reflns_limit_l_max 11
_diffrn_reflns_limit_l_min -23
_diffrn_reflns_number 19758
_diffrn_reflns_theta_full 25.00
_diffrn_reflns_theta_max 25.00
_diffrn_reflns_theta_min 1.93
_exptl_absorpt_coefficient_mu 0.276
_exptl_absorpt_correction_T_max 1.0000
_exptl_absorpt_correction_T_min 0.5564
_exptl_absorpt_correction_type multi-scan
_exptl_absorpt_process_details 'CrystalClear (Rigaku Inc., 2008)'
_exptl_crystal_colour 'light yellow'
_exptl_crystal_density_diffrn 1.444
_exptl_crystal_density_method 'not measured'
_exptl_crystal_description block
_exptl_crystal_F_000 2768
_exptl_crystal_size_max 0.46
_exptl_crystal_size_mid 0.21
_exptl_crystal_size_min 0.19
_refine_diff_density_max 0.869
_refine_diff_density_min -0.382
_refine_diff_density_rms 0.090
_refine_ls_extinction_method none
_refine_ls_goodness_of_fit_ref 1.325
_refine_ls_hydrogen_treatment constr
_refine_ls_matrix_type full
_refine_ls_number_parameters 420
_refine_ls_number_reflns 5389
_refine_ls_number_restraints 20
_refine_ls_restrained_S_all 1.324
_refine_ls_R_factor_all 0.2533
_refine_ls_R_factor_gt 0.2288
_refine_ls_shift/su_max 0.058
_refine_ls_shift/su_mean 0.009
_refine_ls_structure_factor_coef Fsqd
_refine_ls_weighting_details 'calc w=1/[\s^2^(Fo^2^)+(0.1279P)^2^+36.5124P] where P=(Fo^2^+2Fc^2^)/3'
_refine_ls_weighting_scheme calc
_refine_ls_wR_factor_gt 0.4569
_refine_ls_wR_factor_ref 0.4713
_reflns_number_gt 4396
_reflns_number_total 5389
_reflns_threshold_expression >2sigma(I)
_cod_data_source_file c3ra47748g.txt
_cod_data_source_block a
_cod_original_sg_symbol_H-M Pbca
_cod_database_code 7239488

loop_
_symmetry_equiv_pos_as_xyz
'x, y, z'
'-x+1/2, -y, z+1/2'
'-x, y+1/2, -z+1/2'
'x+1/2, -y+1/2, -z'
'-x, -y, -z'
'x-1/2, y, -z-1/2'
'x, -y-1/2, z-1/2'
'-x-1/2, y-1/2, z'

loop_
_atom_site_label
_atom_site_type_symbol
_atom_site_fract_x
_atom_site_fract_y
_atom_site_fract_z
_atom_site_U_iso_or_equiv
_atom_site_adp_type
_atom_site_occupancy
_atom_site_symmetry_multiplicity
_atom_site_calc_flag
_atom_site_refinement_flags
_atom_site_disorder_assembly
_atom_site_disorder_group
Cl1 Cl 0.4841(3) 0.0968(2) 0.5027(2) 0.131(2) Uani 1 1 d . . .
Cl2 Cl 0.7429(3) 0.5718(3) 0.8620(3) 0.157(2) Uani 1 1 d . . .
O1 O 0.5758(5) 0.1260(4) 0.7295(4) 0.073(2) Uani 1 1 d . . .
O2 O 0.6625(5) 0.3156(5) 0.8861(5) 0.092(3) Uani 1 1 d . . .
O3 O 0.5125(5) 0.4760(4) 0.7608(5) 0.080(2) Uani 1 1 d . . .
O4 O 0.3699(5) 0.2654(5) 0.6647(5) 0.086(3) Uani 1 1 d . A .
O5 O 0.5596(6) 0.0845(6) 0.9653(5) 0.109(3) Uani 1 1 d . . .
H5 H 0.5621 0.1076 1.0024 0.164 Uiso 1 1 d R . .
O6 O 0.2518(9) 0.4334(9) 0.8131(14) 0.090(6) Uani 0.64(4) 1 d PDU A 1
H6 H 0.2182 0.4009 0.8052 0.135 Uiso 0.64(4) 1 d PR A 1
O6' O 0.280(2) 0.422(2) 0.8484(16) 0.101(9) Uani 0.36(4) 1 d PDU A 2
H6' H 0.2389 0.3970 0.8474 0.151 Uiso 0.36(4) 1 d PR A 2
O7 O 0.5734(8) 0.2861(7) 0.5921(6) 0.140(5) Uani 1 1 d . . .
O8 O 0.6535(9) 0.3212(8) 0.6680(7) 0.151(6) Uani 1 1 d . . .
O9 O 0.6218(7) 0.3904(8) 0.5901(6) 0.140(5) Uani 1 1 d . . .
N1 N 0.4243(7) 0.1870(6) 0.5927(6) 0.086(3) Uani 1 1 d . . .
N2 N 0.5318(7) 0.1150(5) 0.6256(5) 0.074(3) Uani 1 1 d . . .
N3 N 0.4719(5) 0.2003(5) 0.7034(4) 0.057(2) Uani 1 1 d . . .
N4 N 0.6963(7) 0.4340(8) 0.8685(7) 0.100(4) Uani 1 1 d . . .
N5 N 0.5794(6) 0.3909(5) 0.8221(5) 0.066(2) Uani 1 1 d . . .
N6 N 0.6184(8) 0.5179(7) 0.8046(7) 0.097(4) Uani 1 1 d . . .
N7 N 0.6862(6) 0.6343(7) 0.5686(6) 0.085(3) Uani 1 1 d . . .
N8 N 0.6198(7) 0.3253(6) 0.6160(7) 0.084(3) Uani 1 1 d . . .
C1 C 0.4819(9) 0.1362(7) 0.5848(7) 0.082(4) Uani 1 1 d . . .
C2 C 0.5218(7) 0.1485(6) 0.6859(6) 0.064(3) Uani 1 1 d . . .
C3 C 0.4272(6) 0.2148(6) 0.6565(6) 0.064(3) Uani 1 1 d . . .
C4 C 0.5800(7) 0.1563(7) 0.7962(6) 0.066(3) Uani 1 1 d . . .
C5 C 0.5637(8) 0.1101(7) 0.8492(7) 0.078(4) Uani 1 1 d . . .
H5A H 0.5435 0.0612 0.8410 0.093 Uiso 1 1 calc R . .
C6 C 0.5759(8) 0.1331(8) 0.9129(7) 0.083(4) Uani 1 1 d . . .
C7 C 0.6065(7) 0.2039(8) 0.9260(5) 0.079(4) Uani 1 1 d . . .
H7 H 0.6155 0.2204 0.9711 0.094 Uiso 1 1 calc R . .
C8 C 0.6228(7) 0.2483(7) 0.8725(5) 0.074(4) Uani 1 1 d . . .
C9 C 0.6110(6) 0.2287(6) 0.8054(7) 0.073(3) Uani 1 1 d . . .
H9 H 0.6229 0.2613 0.7687 0.087 Uiso 1 1 calc R . .
C10 C 0.6440(8) 0.3817(8) 0.8567(7) 0.084(4) Uani 1 1 d . . .
C11 C 0.6777(11) 0.4999(9) 0.8428(10) 0.103(5) Uani 1 1 d . . .
C12 C 0.5733(8) 0.4591(7) 0.7979(7) 0.077(3) Uani 1 1 d . . .
C13 C 0.4480(7) 0.4270(6) 0.7594(6) 0.067(3) Uani 1 1 d . . .
C14 C 0.3883(9) 0.4472(7) 0.7943(8) 0.094(5) Uani 1 1 d . A .
H14 H 0.3911 0.4907 0.8224 0.113 Uiso 1 1 calc R . .
C15 C 0.3212(8) 0.4070(7) 0.7913(8) 0.101(5) Uani 1 1 d D . .
C16 C 0.3175(8) 0.3443(7) 0.7491(8) 0.086(4) Uani 1 1 d . A .
H16 H 0.2722 0.3150 0.7468 0.103 Uiso 1 1 calc R . .
C17 C 0.3786(7) 0.3255(6) 0.7117(7) 0.072(3) Uani 1 1 d . . .
C18 C 0.4463(7) 0.3660(7) 0.7168(6) 0.070(3) Uani 1 1 d . A .
H18 H 0.4901 0.3518 0.6915 0.084 Uiso 1 1 calc R . .
C19 C 0.6285(9) 0.5913(9) 0.5317(8) 0.103(5) Uani 1 1 d . . .
H19B H 0.5785 0.6007 0.5534 0.123 Uiso 1 1 calc R . .
H19A H 0.6401 0.5370 0.5373 0.123 Uiso 1 1 calc R . .
C20 C 0.6204(12) 0.6076(11) 0.4552(10) 0.141(7) Uani 1 1 d . . .
H20A H 0.5825 0.5733 0.4356 0.211 Uiso 1 1 calc R . .
H20B H 0.6697 0.5999 0.4328 0.211 Uiso 1 1 calc R . .
H20C H 0.6038 0.6598 0.4487 0.211 Uiso 1 1 calc R . .
C21 C 0.6798(12) 0.7155(8) 0.5602(12) 0.140(7) Uani 1 1 d . . .
H21A H 0.6819 0.7284 0.5114 0.168 Uiso 1 1 calc R . .
H21B H 0.7229 0.7408 0.5832 0.168 Uiso 1 1 calc R . .
C22 C 0.6008(12) 0.7445(10) 0.5918(11) 0.143(7) Uani 1 1 d . . .
H22A H 0.5581 0.7240 0.5655 0.214 Uiso 1 1 calc R . .
H22C H 0.5991 0.7997 0.5903 0.214 Uiso 1 1 calc R . .
H22B H 0.5967 0.7275 0.6390 0.214 Uiso 1 1 calc R . .
C23 C 0.6812(12) 0.6049(9) 0.6396(8) 0.116(6) Uani 1 1 d . . .
H23B H 0.6295 0.6152 0.6574 0.140 Uiso 1 1 calc R . .
H23A H 0.6881 0.5495 0.6386 0.140 Uiso 1 1 calc R . .
C24 C 0.7379(14) 0.6376(13) 0.6869(11) 0.165(9) Uani 1 1 d . . .
H24A H 0.7889 0.6340 0.6669 0.247 Uiso 1 1 calc R . .
H24B H 0.7367 0.6098 0.7298 0.247 Uiso 1 1 calc R . .
H24C H 0.7254 0.6906 0.6953 0.247 Uiso 1 1 calc R . .
C25 C 0.7625(11) 0.6170(11) 0.5418(11) 0.132(6) Uani 1 1 d . . .
H25B H 0.8003 0.6433 0.5705 0.159 Uiso 1 1 calc R . .
H25A H 0.7661 0.6390 0.4958 0.159 Uiso 1 1 calc R . .
C26 C 0.7858(12) 0.5355(12) 0.5372(10) 0.149(8) Uani 1 1 d . . .
H26C H 0.8376 0.5320 0.5189 0.223 Uiso 1 1 calc R . .
H26A H 0.7505 0.5085 0.5073 0.223 Uiso 1 1 calc R . .
H26B H 0.7844 0.5128 0.5825 0.223 Uiso 1 1 calc R . .

loop_
_atom_site_aniso_label
_atom_site_aniso_U_11
_atom_site_aniso_U_22
_atom_site_aniso_U_33
_atom_site_aniso_U_23
_atom_site_aniso_U_13
_atom_site_aniso_U_12
Cl1 0.222(5) 0.086(3) 0.085(3) -0.039(2) -0.038(3) 0.043(3)
Cl2 0.129(4) 0.121(4) 0.221(6) 0.013(4) -0.030(4) -0.059(3)
O1 0.092(6) 0.046(4) 0.080(6) -0.005(4) 0.013(5) 0.011(4)
O2 0.107(7) 0.061(5) 0.109(7) -0.022(5) -0.041(6) -0.004(5)
O3 0.088(6) 0.050(4) 0.103(7) 0.007(4) 0.007(5) -0.008(5)
O4 0.087(6) 0.065(5) 0.108(7) -0.018(5) -0.045(5) 0.019(5)
O5 0.134(9) 0.126(8) 0.068(6) 0.004(6) 0.003(6) -0.026(7)
O6 0.093(10) 0.064(8) 0.114(13) -0.015(8) 0.010(9) -0.008(7)
O6' 0.107(14) 0.077(12) 0.117(15) -0.013(13) -0.003(13) -0.004(12)
O7 0.171(11) 0.129(9) 0.119(9) 0.004(7) 0.018(8) -0.097(9)
O8 0.186(13) 0.169(12) 0.098(8) 0.060(8) -0.049(9) -0.054(10)
O9 0.150(11) 0.143(11) 0.128(9) 0.013(8) -0.046(8) -0.054(9)
N1 0.098(8) 0.063(6) 0.097(8) -0.013(6) -0.039(7) -0.004(6)
N2 0.121(9) 0.049(5) 0.052(6) -0.001(4) -0.016(6) 0.015(6)
N3 0.046(5) 0.057(5) 0.067(5) -0.019(4) -0.025(4) 0.005(4)
N4 0.090(8) 0.078(8) 0.132(11) -0.021(8) -0.002(7) -0.019(7)
N5 0.068(6) 0.069(6) 0.060(6) -0.013(5) 0.002(5) -0.012(5)
N6 0.088(8) 0.078(8) 0.126(11) -0.006(7) -0.011(8) -0.012(7)
N7 0.068(7) 0.099(9) 0.089(8) 0.003(7) -0.005(6) -0.017(6)
N8 0.090(8) 0.063(7) 0.098(9) 0.032(6) 0.023(7) -0.038(6)
C1 0.131(12) 0.046(7) 0.069(8) -0.018(6) 0.001(8) 0.010(8)
C2 0.075(7) 0.053(6) 0.064(7) 0.025(6) -0.006(6) 0.007(6)
C3 0.053(6) 0.045(6) 0.095(8) -0.011(6) -0.052(6) -0.004(5)
C4 0.068(7) 0.071(8) 0.059(7) -0.006(6) 0.007(6) 0.021(6)
C5 0.090(9) 0.062(7) 0.081(9) -0.006(7) 0.018(7) 0.013(7)
C6 0.089(9) 0.096(10) 0.064(8) -0.031(8) 0.004(7) -0.017(8)
C7 0.088(8) 0.119(11) 0.029(5) -0.012(6) -0.031(5) 0.020(8)
C8 0.094(9) 0.091(9) 0.036(6) -0.023(6) -0.040(6) 0.031(7)
C9 0.069(7) 0.052(7) 0.097(9) 0.027(6) 0.011(7) 0.014(6)
C10 0.081(9) 0.074(9) 0.096(10) -0.035(8) 0.014(8) -0.014(8)
C11 0.104(12) 0.074(10) 0.131(14) -0.023(10) 0.035(11) -0.046(10)
C12 0.079(9) 0.054(8) 0.099(10) -0.013(7) 0.001(8) -0.006(7)
C13 0.071(7) 0.062(7) 0.068(7) 0.009(6) 0.021(6) 0.026(6)
C14 0.113(11) 0.042(6) 0.128(12) -0.001(7) 0.049(10) -0.025(7)
C15 0.123(12) 0.054(8) 0.127(12) -0.027(8) 0.075(10) 0.015(8)
C16 0.074(8) 0.059(7) 0.125(11) 0.007(8) 0.013(8) 0.034(7)
C17 0.069(8) 0.053(7) 0.094(9) 0.005(6) -0.042(7) 0.027(6)
C18 0.057(7) 0.075(8) 0.078(8) -0.014(6) 0.002(6) 0.041(6)
C19 0.113(12) 0.105(11) 0.089(10) 0.026(9) 0.019(9) -0.019(10)
C20 0.142(16) 0.123(15) 0.157(18) 0.011(13) -0.040(14) 0.006(12)
C21 0.157(18) 0.057(9) 0.21(2) 0.028(11) -0.032(16) 0.000(11)
C22 0.160(17) 0.087(11) 0.181(19) 0.022(12) -0.052(15) 0.017(13)
C23 0.153(16) 0.097(12) 0.098(12) 0.015(9) -0.033(11) -0.013(11)
C24 0.19(2) 0.142(18) 0.166(19) 0.023(15) -0.054(18) 0.001(17)
C25 0.117(15) 0.113(15) 0.166(18) 0.014(13) -0.012(13) -0.003(12)
C26 0.159(18) 0.161(19) 0.127(15) 0.018(14) 0.003(13) 0.058(16)

loop_
_atom_type_symbol
_atom_type_description
_atom_type_scat_dispersion_real
_atom_type_scat_dispersion_imag
_atom_type_scat_source
C C 0.0033 0.0016 'International Tables Vol C Tables 4.2.6.8 and 6.1.1.4'
H H 0.0000 0.0000 'International Tables Vol C Tables 4.2.6.8 and 6.1.1.4'
N N 0.0061 0.0033 'International Tables Vol C Tables 4.2.6.8 and 6.1.1.4'
O O 0.0106 0.0060 'International Tables Vol C Tables 4.2.6.8 and 6.1.1.4'
Cl Cl 0.1484 0.1585 'International Tables Vol C Tables 4.2.6.8 and 6.1.1.4'

loop_
_geom_angle_atom_site_label_1
_geom_angle_atom_site_label_2
_geom_angle_atom_site_label_3
_geom_angle
C2 O1 C4 121.2(9)
C10 O2 C8 122.5(10)
C12 O3 C13 120.6(9)
C3 O4 C17 119.6(8)
C6 O5 H5 109.8
C15 O6 H6 109.3
C15 O6 H6' 101.4
H6 O6 H6' 60.3
C15 O6' H6 82.0
C15 O6' H6' 109.5
H6 O6' H6' 37.3
C3 N1 C1 108.7(10)
C1 N2 C2 110.3(11)
C3 N3 C2 111.7(10)
C11 N4 C10 112.6(14)
C12 N5 C10 111.7(12)
C12 N6 C11 109.8(13)
C21 N7 C19 114.0(13)
C21 N7 C25 103.7(14)
C19 N7 C25 110.0(13)
C21 N7 C23 116.5(14)
C19 N7 C23 104.1(11)
C25 N7 C23 108.5(14)
O7 N8 O8 131.3(12)
O7 N8 O9 113.5(14)
O8 N8 O9 113.1(13)
N2 C1 N1 130.3(11)
N2 C1 Cl1 117.2(10)
N1 C1 Cl1 112.6(11)
N3 C2 O1 120.6(10)
N3 C2 N2 129.0(10)
O1 C2 N2 110.2(10)
N3 C3 N1 130.0(11)
N3 C3 O4 121.1(11)
N1 C3 O4 108.9(9)
C5 C4 C9 122.2(11)
C5 C4 O1 118.2(11)
C9 C4 O1 118.9(11)
C6 C5 C4 120.3(13)
C6 C5 H5A 119.9
C4 C5 H5A 119.9
C5 C6 O5 118.7(12)
C5 C6 C7 120.9(13)
O5 C6 C7 120.4(11)
C8 C7 C6 117.7(10)
C8 C7 H7 121.2
C6 C7 H7 121.2
C7 C8 C9 124.7(12)
C7 C8 O2 116.9(9)
C9 C8 O2 118.0(12)
C8 C9 C4 114.3(11)
C8 C9 H9 122.8
C4 C9 H9 122.8
N4 C10 N5 126.4(15)
N4 C10 O2 111.6(14)
N5 C10 O2 122.0(12)
N4 C11 N6 128.9(13)
N4 C11 Cl2 113.8(16)
N6 C11 Cl2 117.3(14)
N5 C12 N6 130.5(14)
N5 C12 O3 118.4(11)
N6 C12 O3 111.0(13)
C14 C13 C18 121.6(13)
C14 C13 O3 117.3(11)
C18 C13 O3 120.7(10)
C13 C14 C15 121.4(13)
C13 C14 H14 119.3
C15 C14 H14 119.3
O6' C15 O6 37.3(15)
O6' C15 C14 109(2)
O6 C15 C14 124.5(13)
O6' C15 C16 128.4(19)
O6 C15 C16 114.7(15)
C14 C15 C16 118.7(11)
C17 C16 C15 119.3(13)
C17 C16 H16 120.4
C15 C16 H16 120.4
C16 C17 C18 120.9(12)
C16 C17 O4 117.3(12)
C18 C17 O4 121.7(12)
C13 C18 C17 118.1(11)
C13 C18 H18 121.0
C17 C18 H18 121.0
N7 C19 C20 116.9(13)
N7 C19 H19B 108.1
C20 C19 H19B 108.1
N7 C19 H19A 108.1
C20 C19 H19A 108.1
H19B C19 H19A 107.3
C19 C20 H20A 109.5
C19 C20 H20B 109.5
H20A C20 H20B 109.5
C19 C20 H20C 109.5
H20A C20 H20C 109.5
H20B C20 H20C 109.5
N7 C21 C22 109.9(15)
N7 C21 H21A 109.7
C22 C21 H21A 109.7
N7 C21 H21B 109.7
C22 C21 H21B 109.7
H21A C21 H21B 108.2
C21 C22 H22A 109.5
C21 C22 H22C 109.5
H22A C22 H22C 109.5
C21 C22 H22B 109.5
H22A C22 H22B 109.5
H22C C22 H22B 109.5
C24 C23 N7 114.4(15)
C24 C23 H23B 108.7
N7 C23 H23B 108.6
C24 C23 H23A 108.7
N7 C23 H23A 108.7
H23B C23 H23A 107.6
C23 C24 H24A 109.5
C23 C24 H24B 109.5
H24A C24 H24B 109.5
C23 C24 H24C 109.5
H24A C24 H24C 109.5
H24B C24 H24C 109.5
N7 C25 C26 118.0(16)
N7 C25 H25B 107.8
C26 C25 H25B 107.8
N7 C25 H25A 107.8
C26 C25 H25A 107.8
H25B C25 H25A 107.2
C25 C26 H26C 109.5
C25 C26 H26A 109.5
H26C C26 H26A 109.5
C25 C26 H26B 109.5
H26C C26 H26B 109.5
H26A C26 H26B 109.5

loop_
_geom_bond_atom_site_label_1
_geom_bond_atom_site_label_2
_geom_bond_distance
Cl1 C1 1.764(12)
Cl2 C11 1.755(15)
O1 C2 1.340(13)
O1 C4 1.423(13)
O2 C10 1.349(17)
O2 C8 1.407(15)
O3 C12 1.329(15)
O3 C13 1.426(14)
O4 C3 1.358(13)
O4 C17 1.421(14)
O5 C6 1.376(16)
O5 H5 0.8400
O6 C15 1.374(9)
O6 H6 0.8397
O6 H6' 0.9623
O6' C15 1.366(10)
O6' H6' 0.8401
O7 N8 1.171(14)
O8 N8 1.186(15)
O9 N8 1.264(15)
N1 C3 1.355(15)
N1 C1 1.361(17)
N2 C1 1.248(16)
N2 C2 1.343(14)
N3 C3 1.240(12)
N3 C2 1.315(14)
N4 C11 1.32(2)
N4 C10 1.325(17)
N5 C12 1.305(15)
N5 C10 1.333(17)
N6 C12 1.315(16)
N6 C11 1.32(2)
N7 C21 1.455(18)
N7 C19 1.461(18)
N7 C25 1.47(2)
N7 C23 1.499(18)
C4 C5 1.360(16)
C4 C9 1.407(16)
C5 C6 1.338(17)
C5 H5A 0.9500
C6 C7 1.390(18)
C7 C8 1.349(17)
C7 H7 0.9500
C8 C9 1.385(16)
C9 H9 0.9500
C13 C14 1.305(16)
C13 C18 1.371(16)
C14 C15 1.376(18)
C14 H14 0.9500
C15 C16 1.393(18)
C16 C17 1.343(17)
C16 H16 0.9500
C17 C18 1.392(16)
C18 H18 0.9500
C19 C20 1.54(2)
C19 H19B 0.9900
C19 H19A 0.9900
C20 H20A 0.9800
C20 H20B 0.9800
C20 H20C 0.9800
C21 C22 1.61(3)
C21 H21A 0.9900
C21 H21B 0.9900
C22 H22A 0.9800
C22 H22C 0.9800
C22 H22B 0.9800
C23 C24 1.48(2)
C23 H23B 0.9900
C23 H23A 0.9900
C24 H24A 0.9800
C24 H24B 0.9800
C24 H24C 0.9800
C25 C26 1.51(2)
C25 H25B 0.9900
C25 H25A 0.9900
C26 H26C 0.9800
C26 H26A 0.9800
C26 H26B 0.9800

loop_
_geom_hbond_atom_site_label_D
_geom_hbond_atom_site_label_H
_geom_hbond_atom_site_label_A
_geom_hbond_distance_DH
_geom_hbond_distance_HA
_geom_hbond_distance_DA
_geom_hbond_angle_DHA
_geom_hbond_site_symmetry_A
O5 H5 O9 0.84 2.02 2.729(16) 141.3 7_566
O5 H5 O7 0.84 2.59 3.404(16) 162.3 7_566
O6 H6 O8 0.84 1.89 2.66(2) 152.1 6_557
O6 H6 N8 0.84 2.68 3.32(2) 133.4 6_557
O6' H6' O8 0.84 2.04 2.86(4) 167.5 6_557
O6' H6' O9 0.84 2.40 3.07(3) 137.9 6_557
O6' H6' N8 0.84 2.55 3.36(4) 162.1 6_557

loop_
_geom_torsion_atom_site_label_1
_geom_torsion_atom_site_label_2
_geom_torsion_atom_site_label_3
_geom_torsion_atom_site_label_4
_geom_torsion
C2 N2 C1 N1 2(2)
C2 N2 C1 Cl1 -178.7(9)
C3 N1 C1 N2 0(2)
C3 N1 C1 Cl1 -179.5(9)
C3 N3 C2 O1 179.0(10)
C3 N3 C2 N2 4.1(17)
C4 O1 C2 N3 1.2(15)
C4 O1 C2 N2 176.9(10)
C1 N2 C2 N3 -4.3(18)
C1 N2 C2 O1 -179.6(10)
C2 N3 C3 N1 -1.7(18)
C2 N3 C3 O4 178.3(10)
C1 N1 C3 N3 0.0(18)
C1 N1 C3 O4 180.0(10)
C17 O4 C3 N3 28.3(17)
C17 O4 C3 N1 -151.7(11)
C2 O1 C4 C5 111.8(12)
C2 O1 C4 C9 -77.2(13)
C9 C4 C5 C6 0.9(19)
O1 C4 C5 C6 171.7(11)
C4 C5 C6 O5 -179.2(12)
C4 C5 C6 C7 -1(2)
C5 C6 C7 C8 0(2)
O5 C6 C7 C8 178.6(12)
C6 C7 C8 C9 0(2)
C6 C7 C8 O2 -172.1(11)
C10 O2 C8 C7 -137.1(12)
C10 O2 C8 C9 49.9(17)
C7 C8 C9 C4 -0.3(18)
O2 C8 C9 C4 172.1(10)
C5 C4 C9 C8 -0.3(17)
O1 C4 C9 C8 -171.0(10)
C11 N4 C10 N5 1(2)
C11 N4 C10 O2 -177.1(12)
C12 N5 C10 N4 2.0(18)
C12 N5 C10 O2 -179.8(12)
C8 O2 C10 N4 -169.8(12)
C8 O2 C10 N5 11.8(19)
C10 N4 C11 N6 -5(2)
C10 N4 C11 Cl2 176.3(10)
C12 N6 C11 N4 5(2)
C12 N6 C11 Cl2 -176.8(10)
C10 N5 C12 N6 -3(2)
C10 N5 C12 O3 178.5(11)
C11 N6 C12 N5 0(2)
C11 N6 C12 O3 178.7(12)
C13 O3 C12 N5 13.2(17)
C13 O3 C12 N6 -165.9(11)
C12 O3 C13 C14 103.9(14)
C12 O3 C13 C18 -83.5(15)
C18 C13 C14 C15 2(2)
O3 C13 C14 C15 174.3(13)
C13 C14 C15 O6' 158(2)
C13 C14 C15 O6 -164.0(19)
C13 C14 C15 C16 -1(2)
O6' C15 C16 C17 -155(3)
O6 C15 C16 C17 163.4(16)
C14 C15 C16 C17 -1(2)
C15 C16 C17 C18 2.8(19)
C15 C16 C17 O4 -174.3(12)
C3 O4 C17 C16 -140.1(12)
C3 O4 C17 C18 42.9(16)
C14 C13 C18 C17 -0.2(18)
O3 C13 C18 C17 -172.4(10)
C16 C17 C18 C13 -2.1(17)
O4 C17 C18 C13 174.7(10)
C21 N7 C19 C20 53(2)
C25 N7 C19 C20 -62.8(19)
C23 N7 C19 C20 -178.8(15)
C19 N7 C21 C22 64.1(19)
C25 N7 C21 C22 -176.3(15)
C23 N7 C21 C22 -57(2)
C21 N7 C23 C24 -57(2)
C19 N7 C23 C24 177.0(16)
C25 N7 C23 C24 60(2)
C21 N7 C25 C26 -174.9(17)
C19 N7 C25 C26 -53(2)
C23 N7 C25 C26 61(2)
